data_2104339
loop_
_publ_author_name
'St\"oger, Berthold'
'Weil, Matthias'
'Zobetz, Erich'
'Giester, Gerald'

_publ_section_title
;
 Polymorphism of CaTeO~3~ and solid solutions
 Ca~<i>x~</i>Sr~1{-~<i>x</i>}TeO~3~
;
_journal_coeditor_code SN5078
_journal_issue 2
_journal_name_full 'Acta Crystallographica Section B'
_journal_page_first 167
_journal_page_last 181
_journal_paper_doi 10.1107/S0108768109002997
_journal_volume 65
_journal_year 2009
_chemical_formula_structural 'Ca Te O3'
_chemical_formula_sum 'Ca O3 Te'
_chemical_formula_weight 215.68
_chemical_name_systematic
;
 calcium(II) tellurium(IV) oxide - beta
;
_space_group_IT_number 2
_symmetry_cell_setting triclinic
_symmetry_space_group_name_Hall '-P 1'
_symmetry_space_group_name_H-M 'P -1'
_atom_sites_solution_primary direct
_atom_sites_solution_secondary difmap
_audit_creation_method SHELXL-97
_cell_angle_alpha 107.2380(10)
_cell_angle_beta 110.2600(10)
_cell_angle_gamma 33.0220(10)
_cell_formula_units_Z 18
_cell_length_a 25.6225(9)
_cell_length_b 10.2491(4)
_cell_length_c 11.3482(4)
_cell_measurement_reflns_used 25949
_cell_measurement_temperature 350(2)
_cell_measurement_theta_max 36.28
_cell_measurement_theta_min 2.08
_cell_volume 1523.47(11)
_computing_cell_refinement 'Denzo (Otwinowski & Minor, 1997)'
_computing_data_collection 'Collect (Nonius, 1998)'
_computing_data_reduction 'Denzo (Otwinowski & Minor, 1997)'
_computing_structure_refinement 'SHELXL-97 (Sheldrick, 1997)'
_computing_structure_solution 'SHELXS-97 (Sheldrick, 1990)'
_diffrn_ambient_temperature 350(2)
_diffrn_measured_fraction_theta_full 0.941
_diffrn_measured_fraction_theta_max 0.941
_diffrn_measurement_device_type 'Nonius Kappa-CCD'
_diffrn_measurement_method \w-scans
_diffrn_radiation_monochromator graphite
_diffrn_radiation_source 'fine-focus sealed tube'
_diffrn_radiation_type MoK\a
_diffrn_radiation_wavelength 0.71073
_diffrn_reflns_av_R_equivalents 0.0519
_diffrn_reflns_av_sigmaI/netI 0.0777
_diffrn_reflns_limit_h_max 41
_diffrn_reflns_limit_h_min -41
_diffrn_reflns_limit_k_max 17
_diffrn_reflns_limit_k_min -16
_diffrn_reflns_limit_l_max 18
_diffrn_reflns_limit_l_min -18
_diffrn_reflns_number 25949
_diffrn_reflns_theta_full 36.28
_diffrn_reflns_theta_max 36.28
_diffrn_reflns_theta_min 2.08
_diffrn_standards_number 0
_exptl_absorpt_coefficient_mu 10.099
_exptl_absorpt_correction_T_max 0.7864
_exptl_absorpt_correction_T_min 0.3770
_exptl_absorpt_correction_type multi-scan
_exptl_absorpt_process_details 'HKL-Scalepack (Otwinowsky & Minor, 2003)'
_exptl_crystal_colour colourless
_exptl_crystal_density_diffrn 4.232
_exptl_crystal_density_method 'not measured'
_exptl_crystal_description fragment
_exptl_crystal_F_000 1728
_exptl_crystal_size_max 0.12
_exptl_crystal_size_mid 0.08
_exptl_crystal_size_min 0.03
_refine_diff_density_max 2.118
_refine_diff_density_min -1.908
_refine_ls_extinction_coef 0.00111(3)
_refine_ls_extinction_expression Fc^*^=kFc[1+0.001xFc^2^\l^3^/sin(2\q)]^-1/4^
_refine_ls_extinction_method SHELXL
_refine_ls_goodness_of_fit_ref 1.022
_refine_ls_matrix_type full
_refine_ls_number_parameters 417
_refine_ls_number_reflns 13856
_refine_ls_number_restraints 0
_refine_ls_restrained_S_all 1.022
_refine_ls_R_factor_all 0.0817
_refine_ls_R_factor_gt 0.0427
_refine_ls_shift/su_max 0.002
_refine_ls_shift/su_mean 0.000
_refine_ls_structure_factor_coef Fsqd
_refine_ls_weighting_details 'w=1/[\s^2^(Fo^2^)+(0.0207P)^2^+2.5034P] where P=(Fo^2^+2Fc^2^)/3'
_refine_ls_weighting_scheme calc
_refine_ls_wR_factor_gt 0.0735
_refine_ls_wR_factor_ref 0.0832
_reflns_number_gt 9563
_reflns_number_total 13856
_reflns_threshold_expression >2sigma(I)
_cod_data_source_file sn5078.cif
_cod_data_source_block b-CaTeO3-350
_cod_original_cell_volume 1523.47(10)
_cod_database_code 2104339
_cod_database_fobs_code 2104339

loop_
_symmetry_equiv_pos_as_xyz
'x, y, z'
'-x, -y, -z'

loop_
_atom_site_type_symbol
_atom_site_label
_atom_site_fract_x
_atom_site_fract_y
_atom_site_fract_z
_atom_site_U_iso_or_equiv
_atom_site_adp_type
_atom_site_calc_flag
_atom_site_refinement_flags
_atom_site_occupancy
_atom_site_disorder_assembly
_atom_site_disorder_group
Te Te11 0.19814(2) 0.21568(5) -0.25974(3) 0.01651(7) Uani d . 1 . .
Te Te12 0.52404(2) 0.24635(6) -0.25461(3) 0.02260(7) Uani d . 1 . .
Te Te13 -0.14233(2) 0.25352(5) 0.73650(3) 0.01202(6) Uani d . 1 . .
Te Te21 0.02665(2) -0.27037(6) 0.47723(3) 0.01871(7) Uani d . 1 . .
Te Te22 0.35645(2) -0.24719(6) 0.46030(3) 0.02131(7) Uani d . 1 . .
Te Te23 -0.32326(2) 0.76155(6) 0.44262(3) 0.01959(7) Uani d . 1 . .
Te Te31 0.16667(2) 0.27193(5) 0.16784(3) 0.01583(6) Uani d . 1 . .
Te Te32 0.47505(2) -0.69697(5) 0.15328(3) 0.01507(6) Uani d . 1 . .
Te Te33 -0.13579(2) 0.21363(5) 0.17879(3) 0.01481(6) Uani d . 1 . .
Ca Ca11 -0.07409(6) -0.28359(16) 0.13209(9) 0.01549(18) Uani d . 1 . .
Ca Ca12 0.24089(6) -0.20489(16) 0.11899(9) 0.01814(19) Uani d . 1 . .
Ca Ca13 0.59385(7) -0.25490(16) 0.14131(9) 0.01799(19) Uani d . 1 . .
Ca Ca21 -0.07724(7) -0.24121(16) 0.63234(9) 0.01698(18) Uani d . 1 . .
Ca Ca22 0.25818(7) -0.27152(16) 0.57999(9) 0.0195(2) Uani d . 1 . .
Ca Ca23 -0.42836(7) 0.77541(16) 0.63041(9) 0.0222(2) Uani d . 1 . .
Ca Ca31 0.02228(7) -0.23262(16) -0.03750(9) 0.01735(18) Uani d . 1 . .
Ca Ca32 0.35090(7) -0.24013(16) -0.06504(9) 0.01521(17) Uani d . 1 . .
Ca Ca33 0.67699(7) -0.23582(17) -0.04154(9) 0.01918(19) Uani d . 1 . .
O O11 0.2042(2) 0.0226(6) -0.2531(3) 0.0197(7) Uani d . 1 . .
O O12 0.5478(3) -1.9647(6) -0.2151(4) 0.0403(11) Uani d . 1 . .
O O13 -0.1252(2) 0.0632(5) 0.7949(3) 0.0176(7) Uani d . 1 . .
O O21 0.0765(2) -0.5054(6) -0.2103(3) 0.0211(7) Uani d . 1 . .
O O22 0.3934(3) -0.4856(7) -0.2538(4) 0.0559(15) Uani d . 1 . .
O O23 -0.1803(2) 0.4565(6) 0.8773(3) 0.0198(7) Uani d . 1 . .
O O31 0.2825(3) -0.8911(6) -0.1066(3) 0.0270(8) Uani d . 1 . .
O O32A 0.5319(5) -0.6361(13) -0.0940(6) 0.030(2) Uani d P 0.621(11) . .
O O32B 0.5972(9) -0.839(2) -0.0994(9) 0.033(4) Uani d P 0.379(11) . .
O O33 -0.2621(2) 0.4499(6) 0.6295(3) 0.0212(7) Uani d . 1 . .
O O41 0.0005(3) -0.2566(7) 0.3055(3) 0.0305(9) Uani d . 1 . .
O O42 0.3350(3) -0.2354(7) 0.2878(3) 0.0298(8) Uani d . 1 . .
O O43 -0.4116(3) 0.9702(6) 0.3081(3) 0.0315(9) Uani d . 1 . .
O O51 0.0559(3) -0.4990(6) 0.5019(4) 0.0372(10) Uani d . 1 . .
O O52 0.4160(3) -0.5234(6) 0.4871(4) 0.0381(10) Uani d . 1 . .
O O53 -0.2794(3) 0.5093(6) 0.3495(4) 0.0357(10) Uani d . 1 . .
O O61 -0.0947(2) -0.0214(6) 0.5215(3) 0.0259(8) Uani d . 1 . .
O O62 0.2368(2) -0.0465(6) 0.4842(3) 0.0263(8) Uani d . 1 . .
O O63 -0.4179(3) 0.9013(7) 0.5102(4) 0.0434(12) Uani d . 1 . .
O O71 0.0588(2) -0.4838(5) 0.0519(3) 0.0166(6) Uani d . 1 . .
O O72 0.3811(2) -0.4832(5) 0.0163(3) 0.0176(7) Uani d . 1 . .
O O73 -0.2539(2) 0.4991(6) 0.0953(4) 0.0275(8) Uani d . 1 . .
O O81 0.2240(2) 0.0357(6) 0.0444(3) 0.0223(7) Uani d . 1 . .
O O82 0.5431(2) 0.0354(5) 0.0487(3) 0.0170(6) Uani d . 1 . .
O O83 -0.1325(3) 0.0311(6) 0.0735(3) 0.0271(8) Uani d . 1 . .
O O91 0.1069(2) -0.7443(6) 0.2043(3) 0.0230(7) Uani d . 1 . .
O O92 0.3876(2) -1.6396(6) 0.1778(3) 0.0201(7) Uani d . 1 . .
O O93 -0.0475(2) 0.0995(6) 0.1065(3) 0.0220(7) Uani d . 1 . .

loop_
_atom_site_aniso_label
_atom_site_aniso_U_11
_atom_site_aniso_U_22
_atom_site_aniso_U_33
_atom_site_aniso_U_12
_atom_site_aniso_U_13
_atom_site_aniso_U_23
Te11 0.01707(14) 0.01406(13) 0.01859(15) -0.01222(13) 0.00708(11) -0.00129(11)
Te12 0.02185(16) 0.03348(18) 0.01825(16) -0.02331(16) -0.00328(12) 0.01074(13)
Te13 0.01164(12) 0.01166(12) 0.01229(14) -0.00942(11) 0.00230(10) 0.00040(10)
Te21 0.01858(15) 0.02084(15) 0.01462(15) -0.01613(14) 0.00334(11) -0.00155(11)
Te22 0.02412(16) 0.02994(17) 0.01595(16) -0.02369(16) 0.00375(12) -0.00187(13)
Te23 0.01843(15) 0.02105(15) 0.01619(15) -0.01589(14) 0.00086(12) 0.00197(12)
Te31 0.01589(14) 0.01661(13) 0.01444(14) -0.01322(13) 0.00088(11) 0.00270(11)
Te32 0.01426(14) 0.01246(13) 0.01378(14) -0.01006(12) 0.00327(11) -0.00016(10)
Te33 0.01300(13) 0.01541(13) 0.01317(14) -0.01121(12) 0.00264(10) -0.00021(10)
Ca11 0.0161(4) 0.0149(4) 0.0158(4) -0.0125(4) 0.0044(3) -0.0001(3)
Ca12 0.0133(4) 0.0174(4) 0.0202(5) -0.0113(4) 0.0024(3) 0.0046(4)
Ca13 0.0149(4) 0.0162(4) 0.0168(5) -0.0115(4) 0.0056(3) -0.0017(3)
Ca21 0.0180(4) 0.0140(4) 0.0142(4) -0.0120(4) 0.0051(3) -0.0004(3)
Ca22 0.0218(5) 0.0151(4) 0.0159(5) -0.0142(4) 0.0021(4) 0.0020(3)
Ca23 0.0156(4) 0.0140(4) 0.0170(5) -0.0073(4) 0.0057(4) 0.0041(4)
Ca31 0.0209(5) 0.0158(4) 0.0159(5) -0.0151(4) 0.0033(4) 0.0009(3)
Ca32 0.0177(4) 0.0163(4) 0.0133(4) -0.0143(4) 0.0023(3) 0.0008(3)
Ca33 0.0139(4) 0.0215(5) 0.0149(5) -0.0133(4) 0.0039(3) -0.0010(4)
O11 0.0222(17) 0.0178(16) 0.0214(18) -0.0169(15) 0.0071(14) -0.0038(13)
O12 0.045(2) 0.0185(18) 0.046(3) -0.0196(19) 0.031(2) -0.0039(17)
O13 0.0174(16) 0.0159(15) 0.0208(17) -0.0138(14) 0.0020(13) 0.0023(13)
O21 0.0159(16) 0.0133(15) 0.0208(18) -0.0091(14) 0.0097(13) -0.0042(13)
O22 0.028(2) 0.021(2) 0.026(2) -0.0030(19) 0.0116(18) 0.0001(17)
O23 0.0220(17) 0.0181(16) 0.0179(17) -0.0164(15) 0.0098(14) -0.0082(13)
O31 0.0275(19) 0.0296(19) 0.031(2) -0.0255(18) -0.0040(16) 0.0081(16)
O32A 0.028(4) 0.041(5) 0.028(3) -0.031(4) -0.003(3) 0.002(3)
O32B 0.042(7) 0.056(9) 0.018(5) -0.044(8) -0.009(4) 0.013(5)
O33 0.0146(16) 0.0171(16) 0.0169(17) -0.0109(14) 0.0018(13) -0.0009(13)
O41 0.039(2) 0.044(2) 0.0142(18) -0.035(2) 0.0047(16) -0.0019(16)
O42 0.034(2) 0.041(2) 0.0191(19) -0.031(2) 0.0048(16) 0.0012(16)
O43 0.035(2) 0.0193(17) 0.0189(19) -0.0177(17) 0.0052(16) 0.0040(14)
O51 0.055(3) 0.0242(19) 0.028(2) -0.031(2) 0.0134(19) -0.0043(16)
O52 0.036(2) 0.0228(19) 0.027(2) -0.020(2) -0.0027(17) 0.0067(16)
O53 0.054(3) 0.0231(19) 0.028(2) -0.029(2) 0.0217(19) -0.0078(16)
O61 0.0179(17) 0.0176(17) 0.025(2) -0.0113(15) 0.0070(14) -0.0021(14)
O62 0.0195(17) 0.0216(18) 0.026(2) -0.0138(16) 0.0093(15) -0.0004(15)
O63 0.023(2) 0.029(2) 0.040(3) -0.0098(18) 0.0149(18) 0.0157(18)
O71 0.0169(15) 0.0159(15) 0.0174(17) -0.0133(14) 0.0008(12) 0.0044(12)
O72 0.0181(16) 0.0148(15) 0.0147(16) -0.0124(14) 0.0011(12) 0.0038(12)
O73 0.0132(16) 0.0182(17) 0.038(2) -0.0084(15) 0.0059(15) 0.0099(15)
O81 0.0200(17) 0.0148(15) 0.0227(19) -0.0116(15) 0.0100(14) -0.0017(13)
O82 0.0152(15) 0.0138(15) 0.0150(16) -0.0106(14) 0.0075(12) -0.0046(12)
O83 0.034(2) 0.0260(18) 0.024(2) -0.0267(18) -0.0096(15) 0.0094(15)
O91 0.0271(18) 0.0263(18) 0.0206(18) -0.0216(17) 0.0093(14) 0.0003(14)
O92 0.0217(17) 0.0206(16) 0.0207(18) -0.0168(16) 0.0073(14) 0.0017(13)
O93 0.0178(16) 0.0226(17) 0.0268(19) -0.0162(16) 0.0064(14) 0.0007(14)

loop_
_atom_type_symbol
_atom_type_description
_atom_type_scat_dispersion_real
_atom_type_scat_dispersion_imag
_atom_type_scat_source
O O 0.0106 0.0060 'International Tables Vol C Tables 4.2.6.8 and 6.1.1.4'
Ca Ca 0.2262 0.3064 'International Tables Vol C Tables 4.2.6.8 and 6.1.1.4'
Te Te -0.5308 1.6751 'International Tables Vol C Tables 4.2.6.8 and 6.1.1.4'

loop_
_geom_angle_atom_site_label_1
_geom_angle_atom_site_label_2
_geom_angle_atom_site_label_3
_geom_angle_site_symmetry_1
_geom_angle_site_symmetry_3
_geom_angle
_geom_angle_publ_flag
O31 Te11 O11 1_565 . 93.37(14) y
O31 Te11 O21 1_565 1_565 101.34(15) y
O11 Te11 O21 . 1_565 93.87(14) y
O32B Te12 O22 1_565 1_565 112.9(4) y
O32B Te12 O12 1_565 1_575 80.5(4) y
O22 Te12 O12 1_565 1_575 95.8(2) y
O32B Te12 O32A 1_565 1_565 35.3(4) y
O22 Te12 O32A 1_565 1_565 84.1(2) y
O12 Te12 O32A 1_575 1_565 103.4(2) y
O33 Te13 O23 . . 101.21(14) y
O33 Te13 O13 . . 98.61(14) y
O23 Te13 O13 . . 99.31(14) y
O41 Te21 O51 . . 103.04(17) y
O41 Te21 O61 . . 104.71(16) y
O51 Te21 O61 . . 92.45(17) y
O62 Te22 O52 . . 94.86(17) y
O62 Te22 O42 . . 101.87(16) y
O52 Te22 O42 . . 104.96(17) y
O63 Te23 O53 . . 103.4(2) y
O63 Te23 O43 . . 93.43(17) y
O53 Te23 O43 . . 94.51(17) y
O81 Te31 O91 . 1_565 94.10(15) y
O81 Te31 O71 . 1_565 92.66(14) y
O91 Te31 O71 1_565 1_565 93.87(14) y
O82 Te32 O92 1_545 1_565 98.08(14) y
O82 Te32 O72 1_545 . 92.71(13) y
O92 Te32 O72 1_565 . 89.01(14) y
O83 Te33 O73 . . 95.97(16) y
O83 Te33 O93 . . 93.04(16) y
O73 Te33 O93 . . 101.90(15) y
O41 Ca11 O83 . . 77.80(12) n
O41 Ca11 O71 . . 77.92(12) n
O83 Ca11 O71 . . 75.39(12) n
O41 Ca11 O11 . 2 87.32(12) n
O83 Ca11 O11 . 2 94.99(12) n
O71 Ca11 O11 . 2 163.74(11) n
O41 Ca11 O71 . 2_545 149.42(12) n
O83 Ca11 O71 . 2_545 112.98(11) n
O71 Ca11 O71 . 2_545 77.57(12) n
O11 Ca11 O71 2 2_545 118.56(11) n
O41 Ca11 O81 . 2 142.30(13) n
O83 Ca11 O81 . 2 68.69(11) n
O71 Ca11 O81 . 2 108.58(11) n
O11 Ca11 O81 2 2 79.11(11) n
O71 Ca11 O81 2_545 2 64.19(10) n
O41 Ca11 O21 . 2_545 106.98(12) n
O83 Ca11 O21 . 2_545 158.48(12) n
O71 Ca11 O21 . 2_545 125.99(10) n
O11 Ca11 O21 2 2_545 64.79(10) n
O71 Ca11 O21 2_545 2_545 73.88(10) n
O81 Ca11 O21 2 2_545 98.73(11) n
O41 Ca11 O91 . . 75.01(12) n
O83 Ca11 O91 . . 134.10(12) n
O71 Ca11 O91 . . 63.25(10) n
O11 Ca11 O91 2 . 119.62(10) n
O71 Ca11 O91 2_545 . 77.77(10) n
O81 Ca11 O91 2 . 141.86(11) n
O21 Ca11 O91 2_545 . 66.44(10) n
O83 Ca12 O42 2 . 148.33(13) n
O83 Ca12 O13 2 2_556 90.04(12) n
O42 Ca12 O13 . 2_556 106.51(12) n
O83 Ca12 O72 2 . 91.38(12) n
O42 Ca12 O72 . . 82.90(12) n
O13 Ca12 O72 2_556 . 158.43(11) n
O83 Ca12 O81 2 . 70.31(12) n
O42 Ca12 O81 . . 78.31(12) n
O13 Ca12 O81 2_556 . 128.08(11) n
O72 Ca12 O81 . . 72.28(10) n
O83 Ca12 O92 2 1_565 127.56(12) n
O42 Ca12 O92 . 1_565 77.45(12) n
O13 Ca12 O92 2_556 1_565 98.46(10) n
O72 Ca12 O92 . 1_565 64.05(10) n
O81 Ca12 O92 . 1_565 131.96(11) n
O83 Ca12 O91 2 1_565 84.71(12) n
O42 Ca12 O91 . 1_565 77.11(12) n
O13 Ca12 O91 2_556 1_565 68.16(10) n
O72 Ca12 O91 . 1_565 133.39(11) n
O81 Ca12 O91 . 1_565 62.68(10) n
O92 Ca12 O91 1_565 1_565 146.15(11) n
O83 Ca12 O73 2 2 58.64(10) n
O42 Ca12 O73 . 2 142.95(12) n
O13 Ca12 O73 2_556 2 94.09(10) n
O72 Ca12 O73 . 2 68.56(10) n
O81 Ca12 O73 . 2 112.73(10) n
O92 Ca12 O73 1_565 2 69.14(10) n
O91 Ca12 O73 1_565 2 139.85(10) n
O72 Ca13 O43 2_645 1_645 173.60(12) n
O72 Ca13 O73 2_645 1_645 81.76(12) n
O43 Ca13 O73 1_645 1_645 93.09(14) n
O72 Ca13 O82 2_645 . 112.07(11) n
O43 Ca13 O82 1_645 . 70.18(11) n
O73 Ca13 O82 1_645 . 77.38(11) n
O72 Ca13 O12 2_645 2_635 100.14(13) n
O43 Ca13 O12 1_645 2_635 84.47(14) n
O73 Ca13 O12 1_645 2_635 172.25(13) n
O82 Ca13 O12 . 2_635 108.53(11) n
O72 Ca13 O82 2_645 2_655 66.42(10) n
O43 Ca13 O82 1_645 2_655 119.42(11) n
O73 Ca13 O82 1_645 2_655 113.22(12) n
O82 Ca13 O82 . 2_655 64.68(13) n
O12 Ca13 O82 2_635 2_655 74.27(12) n
O72 Ca13 O53 2_645 1_645 110.04(11) n
O43 Ca13 O53 1_645 1_645 64.78(11) n
O73 Ca13 O53 1_645 1_645 76.07(12) n
O82 Ca13 O53 . 1_645 125.50(12) n
O12 Ca13 O53 2_635 1_645 96.25(13) n
O82 Ca13 O53 2_655 1_645 168.58(12) n
O72 Ca13 O22 2_645 2_645 70.62(11) n
O43 Ca13 O22 1_645 2_645 108.63(12) n
O73 Ca13 O22 1_645 2_645 115.74(11) n
O82 Ca13 O22 . 2_645 166.82(11) n
O12 Ca13 O22 2_635 2_645 58.53(11) n
O82 Ca13 O22 2_655 2_645 106.70(12) n
O53 Ca13 O22 1_645 2_645 62.29(13) n
O91 Ca21 O51 2_546 2_546 96.09(13) n
O91 Ca21 O62 2_546 2_556 95.86(12) n
O51 Ca21 O62 2_546 2_556 81.75(14) n
O91 Ca21 O21 2_546 1_556 75.21(12) n
O51 Ca21 O21 2_546 1_556 104.66(13) n
O62 Ca21 O21 2_556 1_556 169.37(12) n
O91 Ca21 O13 2_546 . 73.12(11) n
O51 Ca21 O13 2_546 . 167.44(13) n
O62 Ca21 O13 2_556 . 92.77(12) n
O21 Ca21 O13 1_556 . 79.22(11) n
O91 Ca21 O61 2_546 . 148.95(12) n
O51 Ca21 O61 2_546 . 112.50(12) n
O62 Ca21 O61 2_556 . 77.36(12) n
O21 Ca21 O61 1_556 . 107.23(12) n
O13 Ca21 O61 . . 76.95(11) n
O91 Ca21 O51 2_546 . 143.46(12) n
O51 Ca21 O51 2_546 . 70.42(16) n
O62 Ca21 O51 2_556 . 114.61(12) n
O21 Ca21 O51 1_556 . 75.81(12) n
O13 Ca21 O51 . . 122.09(12) n
O61 Ca21 O51 . . 62.49(11) n
O61 Ca22 O53 2_556 2_556 97.89(15) n
O61 Ca22 O22 2_556 1_556 158.75(14) n
O53 Ca22 O22 2_556 1_556 77.16(17) n
O61 Ca22 O62 2_556 . 80.26(13) n
O53 Ca22 O62 2_556 . 173.40(13) n
O22 Ca22 O62 1_556 . 106.83(17) n
O61 Ca22 O11 2_556 1_556 88.69(12) n
O53 Ca22 O11 2_556 1_556 107.20(12) n
O22 Ca22 O11 1_556 1_556 73.47(13) n
O62 Ca22 O11 . 1_556 79.16(12) n
O61 Ca22 O33 2_556 2_556 74.36(11) n
O53 Ca22 O33 2_556 2_556 83.12(12) n
O22 Ca22 O33 1_556 2_556 124.63(13) n
O62 Ca22 O33 . 2_556 90.28(12) n
O11 Ca22 O33 1_556 2_556 161.41(11) n
O61 Ca22 O52 2_556 . 128.13(12) n
O53 Ca22 O52 2_556 . 115.62(13) n
O22 Ca22 O52 1_556 . 71.33(14) n
O62 Ca22 O52 . . 61.86(11) n
O11 Ca22 O52 1_556 . 114.95(12) n
O33 Ca22 O52 2_556 . 71.96(11) n
O52 Ca23 O33 2_556 . 84.60(13) n
O52 Ca23 O63 2_556 . 110.69(16) n
O33 Ca23 O63 . . 75.38(12) n
O52 Ca23 O92 2_556 2_546 92.60(13) n
O33 Ca23 O92 . 2_546 88.79(12) n
O63 Ca23 O92 . 2_546 149.98(15) n
O52 Ca23 O12 2_556 1_486 166.96(15) n
O33 Ca23 O12 . 1_486 101.63(14) n
O63 Ca23 O12 . 1_486 82.10(15) n
O92 Ca23 O12 2_546 1_486 76.24(12) n
O52 Ca23 O63 2_556 2_476 88.21(15) n
O33 Ca23 O63 . 2_476 137.45(12) n
O63 Ca23 O63 . 2_476 68.22(17) n
O92 Ca23 O63 2_546 2_476 133.48(12) n
O12 Ca23 O63 1_486 2_476 94.58(15) n
O52 Ca23 O43 2_556 2_476 88.15(14) n
O33 Ca23 O43 . 2_476 157.45(12) n
O63 Ca23 O43 . 2_476 127.07(12) n
O92 Ca23 O43 2_546 2_476 70.21(11) n
O12 Ca23 O43 1_486 2_476 81.78(13) n
O63 Ca23 O43 2_476 2_476 63.33(11) n
O93 Ca31 O71 2 . 158.85(12) n
O93 Ca31 O21 2 . 93.64(12) n
O71 Ca31 O21 . . 81.60(12) n
O93 Ca31 O93 2 . 76.82(13) n
O71 Ca31 O93 . . 109.87(12) n
O21 Ca31 O93 . . 168.05(12) n
O93 Ca31 O13 2 1_554 76.29(11) n
O71 Ca31 O13 . 1_554 122.76(11) n
O21 Ca31 O13 . 1_554 81.11(11) n
O93 Ca31 O13 . 1_554 89.55(11) n
O93 Ca31 O23 2 2_556 81.66(11) n
O71 Ca31 O23 . 2_556 79.79(11) n
O21 Ca31 O23 . 2_556 105.32(11) n
O93 Ca31 O23 . 2_556 80.69(11) n
O13 Ca31 O23 1_554 2_556 157.42(11) n
O93 Ca31 O83 2 . 129.35(11) n
O71 Ca31 O83 . . 68.47(10) n
O21 Ca31 O83 . . 123.70(11) n
O93 Ca31 O83 . . 60.52(10) n
O13 Ca31 O83 1_554 . 77.33(10) n
O23 Ca31 O83 2_556 . 114.23(10) n
O32B Ca32 O32A 2_645 2_645 29.1(3) n
O32B Ca32 O72 2_645 . 104.3(3) n
O32A Ca32 O72 2_645 . 86.78(19) n
O32B Ca32 O81 2_645 . 80.2(3) n
O32A Ca32 O81 2_645 . 99.18(19) n
O72 Ca32 O81 . . 78.52(12) n
O32B Ca32 O22 2_645 . 144.3(3) n
O32A Ca32 O22 2_645 . 120.7(2) n
O72 Ca32 O22 . . 84.28(15) n
O81 Ca32 O22 . . 135.40(16) n
O32B Ca32 O31 2_645 1_565 69.2(3) n
O32A Ca32 O31 2_645 1_565 93.0(2) n
O72 Ca32 O31 . 1_565 162.02(12) n
O81 Ca32 O31 . 1_565 83.79(12) n
O22 Ca32 O31 . 1_565 110.98(15) n
O32B Ca32 O32A 2_645 . 86.4(4) n
O32A Ca32 O32A 2_645 . 61.3(3) n
O72 Ca32 O32A . . 84.76(17) n
O81 Ca32 O32A . . 155.16(17) n
O22 Ca32 O32A . . 59.53(16) n
O31 Ca32 O32A 1_565 . 110.86(17) n
O32B Ca32 O11 2_645 . 131.6(3) n
O32A Ca32 O11 2_645 . 157.65(19) n
O72 Ca32 O11 . . 114.92(11) n
O81 Ca32 O11 . . 81.06(11) n
O22 Ca32 O11 . . 69.51(12) n
O31 Ca32 O11 1_565 . 64.77(11) n
O32A Ca32 O11 . . 122.99(15) n
O82 Ca33 O31 . 2_645 86.71(12) n
O82 Ca33 O23 . 1_644 173.67(12) n
O31 Ca33 O23 2_645 1_644 95.14(12) n
O82 Ca33 O73 . 1_645 82.87(12) n
O31 Ca33 O73 2_645 1_645 93.72(13) n
O23 Ca33 O73 1_644 1_645 90.96(12) n
O82 Ca33 O12 . 1_575 79.97(12) n
O31 Ca33 O12 2_645 1_575 114.43(14) n
O23 Ca33 O12 1_644 1_575 104.64(12) n
O73 Ca33 O12 1_645 1_575 145.81(15) n
O82 Ca33 O92 . 2_635 82.90(11) n
O31 Ca33 O92 2_645 2_635 168.03(12) n
O23 Ca33 O92 1_644 2_635 94.58(11) n
O73 Ca33 O92 1_645 2_635 79.15(12) n
O12 Ca33 O92 1_575 2_635 69.58(13) n
O82 Ca33 O32B . 1_565 86.2(3) n
O31 Ca33 O32B 2_645 1_565 62.2(2) n
O23 Ca33 O32B 1_644 1_565 100.1(3) n
O73 Ca33 O32B 1_645 1_565 154.1(2) n
O12 Ca33 O32B 1_575 1_565 53.1(2) n
O92 Ca33 O32B 2_635 1_565 122.7(2) n
Te11 O11 Ca22 . 1_554 121.08(15) n
Te11 O11 Ca11 . 2 101.52(13) n
Ca22 O11 Ca11 1_554 2 129.18(14) n
Te11 O11 Ca32 . . 96.90(13) n
Ca22 O11 Ca32 1_554 . 103.64(12) n
Ca11 O11 Ca32 2 . 96.76(11) n
Te12 O12 Ca23 1_535 1_624 122.36(19) n
Te12 O12 Ca33 1_535 1_535 119.2(2) n
Ca23 O12 Ca33 1_624 1_535 101.31(13) n
Te12 O12 Ca13 1_535 2_635 110.97(16) n
Ca23 O12 Ca13 1_624 2_635 99.34(17) n
Ca33 O12 Ca13 1_535 2_635 99.78(13) n
Te13 O13 Ca12 . 2_556 126.56(15) n
Te13 O13 Ca31 . 1_556 115.92(14) n
Ca12 O13 Ca31 2_556 1_556 98.31(11) n
Te13 O13 Ca21 . . 112.05(14) n
Ca12 O13 Ca21 2_556 . 102.72(12) n
Ca31 O13 Ca21 1_556 . 96.41(11) n
Te11 O21 Ca31 1_545 . 132.74(17) n
Te11 O21 Ca21 1_545 1_554 121.03(16) n
Ca31 O21 Ca21 . 1_554 100.95(12) n
Te11 O21 Ca11 1_545 2_545 96.91(13) n
Ca31 O21 Ca11 . 2_545 97.88(12) n
Ca21 O21 Ca11 1_554 2_545 97.82(12) n
Te12 O22 Ca22 1_545 1_554 131.0(2) n
Te12 O22 Ca32 1_545 . 113.1(2) n
Ca22 O22 Ca32 1_554 . 112.39(15) n
Te12 O22 Ca13 1_545 2_645 92.87(17) n
Ca22 O22 Ca13 1_554 2_645 103.2(2) n
Ca32 O22 Ca13 . 2_645 91.72(14) n
Te13 O23 Ca33 . 1_466 131.55(17) n
Te13 O23 Ca31 . 2_556 107.42(14) n
Ca33 O23 Ca31 1_466 2_556 116.34(13) n
Te11 O31 Ca33 1_545 2_645 136.97(18) n
Te11 O31 Ca32 1_545 1_545 102.90(15) n
Ca33 O31 Ca32 2_645 1_545 119.95(15) n
O32B O32A Te12 . 1_545 67.0(6) n
O32B O32A Ca32 . 2_645 75.4(6) n
Te12 O32A Ca32 1_545 2_645 137.9(4) n
O32B O32A Ca32 . . 146.1(7) n
Te12 O32A Ca32 1_545 . 103.3(2) n
Ca32 O32A Ca32 2_645 . 118.7(3) n
O32A O32B Te12 . 1_545 77.6(6) n
O32A O32B Ca32 . 2_645 75.5(6) n
Te12 O32B Ca32 1_545 2_645 146.8(6) n
O32A O32B Ca33 . 1_545 143.5(8) n
Te12 O32B Ca33 1_545 1_545 104.5(5) n
Ca32 O32B Ca33 2_645 1_545 108.7(4) n
Te13 O33 Ca23 . . 141.88(17) n
Te13 O33 Ca22 . 2_556 116.10(14) n
Ca23 O33 Ca22 . 2_556 98.77(12) n
Te21 O41 Ca11 . . 137.4(2) n
Te22 O42 Ca12 . . 133.30(18) n
Te23 O43 Ca13 . 1_465 102.93(15) n
Te23 O43 Ca23 . 2_476 97.09(15) n
Ca13 O43 Ca23 1_465 2_476 94.03(14) n
Te21 O51 Ca21 . 2_546 133.64(19) n
Te21 O51 Ca21 . . 99.30(15) n
Ca21 O51 Ca21 2_546 . 109.58(16) n
Te22 O52 Ca23 . 2_556 136.7(2) n
Te22 O52 Ca22 . . 92.93(15) n
Ca23 O52 Ca22 2_556 . 90.59(15) n
Te23 O53 Ca22 . 2_556 122.57(18) n
Te23 O53 Ca13 . 1_465 97.07(15) n
Ca22 O53 Ca13 2_556 1_465 116.49(18) n
Te21 O61 Ca22 . 2_556 137.84(18) n
Te21 O61 Ca21 . . 102.03(14) n
Ca22 O61 Ca21 2_556 . 99.01(13) n
Te22 O62 Ca21 . 2_556 137.11(18) n
Te22 O62 Ca22 . . 108.12(15) n
Ca21 O62 Ca22 2_556 . 103.18(14) n
Te23 O63 Ca23 . . 136.16(19) n
Te23 O63 Ca23 . 2_476 106.15(16) n
Ca23 O63 Ca23 . 2_476 111.78(17) n
Te31 O71 Ca31 1_545 . 130.38(16) n
Te31 O71 Ca11 1_545 . 101.29(13) n
Ca31 O71 Ca11 . . 115.00(13) n
Te31 O71 Ca11 1_545 2_545 100.41(13) n
Ca31 O71 Ca11 . 2_545 103.30(12) n
Ca11 O71 Ca11 . 2_545 102.43(12) n
Te32 O72 Ca32 . . 131.12(17) n
Te32 O72 Ca13 . 2_645 99.13(13) n
Ca32 O72 Ca13 . 2_645 112.54(13) n
Te32 O72 Ca12 . . 93.96(12) n
Ca32 O72 Ca12 . . 104.85(12) n
Ca13 O72 Ca12 2_645 . 114.27(13) n
Te33 O73 Ca33 . 1_465 142.76(18) n
Te33 O73 Ca13 . 1_465 119.68(16) n
Ca33 O73 Ca13 1_465 1_465 97.26(12) n
Te33 O73 Ca12 . 2 87.65(13) n
Ca33 O73 Ca12 1_465 2 94.05(12) n
Ca13 O73 Ca12 1_465 2 95.04(12) n
Te31 O81 Ca32 . . 142.54(19) n
Te31 O81 Ca12 . . 100.87(14) n
Ca32 O81 Ca12 . . 103.89(12) n
Te31 O81 Ca11 . 2 98.65(13) n
Ca32 O81 Ca11 . 2 102.56(13) n
Ca12 O81 Ca11 . 2 103.06(13) n
Te32 O82 Ca33 1_565 . 136.16(17) n
Te32 O82 Ca13 1_565 . 109.74(14) n
Ca33 O82 Ca13 . . 97.69(11) n
Te32 O82 Ca13 1_565 2_655 96.43(12) n
Ca33 O82 Ca13 . 2_655 101.99(12) n
Ca13 O82 Ca13 . 2_655 115.31(13) n
Te33 O83 Ca12 . 2 115.50(15) n
Te33 O83 Ca11 . . 126.85(17) n
Ca12 O83 Ca11 2 . 114.36(14) n
Te33 O83 Ca31 . . 95.52(14) n
Ca12 O83 Ca31 2 . 91.35(12) n
Ca11 O83 Ca31 . . 100.58(13) n
Te31 O91 Ca21 1_545 2_546 143.38(19) n
Te31 O91 Ca11 1_545 . 91.91(12) n
Ca21 O91 Ca11 2_546 . 99.11(12) n
Te31 O91 Ca12 1_545 1_545 92.65(13) n
Ca21 O91 Ca12 2_546 1_545 99.42(12) n
Ca11 O91 Ca12 . 1_545 141.95(14) n
Te32 O92 Ca23 1_545 2_546 115.29(16) n
Te32 O92 Ca12 1_545 1_545 92.73(12) n
Ca23 O92 Ca12 2_546 1_545 124.49(14) n
Te32 O92 Ca33 1_545 2_635 132.23(15) n
Ca23 O92 Ca33 2_546 2_635 94.58(11) n
Ca12 O92 Ca33 1_545 2_635 100.09(12) n
Te33 O93 Ca31 . 2 140.68(17) n
Te33 O93 Ca31 . . 109.98(15) n
Ca31 O93 Ca31 2 . 103.18(13) n

loop_
_geom_bond_atom_site_label_1
_geom_bond_atom_site_label_2
_geom_bond_site_symmetry_2
_geom_bond_distance
_geom_bond_publ_flag
Te11 O31 1_565 1.857(3) y
Te11 O11 . 1.873(3) y
Te11 O21 1_565 1.877(3) y
Te11 Ca32 . 3.3900(9) n
Te11 Ca11 2 3.4011(9) n
Te11 Ca22 1_554 3.7791(10) n
Te11 Ca21 1_564 3.8030(10) n
Te12 O32B 1_565 1.805(9) y
Te12 O22 1_565 1.827(4) y
Te12 O12 1_575 1.852(4) y
Te12 O32A 1_565 1.915(6) y
Te12 Ca32 1_565 3.5714(10) n
Te12 Ca13 2_655 3.6006(10) n
Te12 Ca33 . 3.6971(10) n
Te12 Ca23 1_644 3.7397(11) n
Te12 Ca22 1_564 3.8130(10) n
Te13 O33 . 1.859(3) y
Te13 O23 . 1.882(3) y
Te13 O13 . 1.888(3) y
Te13 Ca31 2_556 3.6369(10) n
Te13 Ca21 . 3.6771(10) n
Te13 Ca22 2_556 3.7197(10) n
Te13 Ca31 1_556 3.7462(10) n
Te21 O41 . 1.835(3) y
Te21 O51 . 1.852(4) y
Te21 O61 . 1.857(3) y
Te21 Ca21 . 3.4455(10) n
Te22 O62 . 1.837(3) y
Te22 O52 . 1.839(4) y
Te22 O42 . 1.853(3) y
Te22 Ca22 . 3.4453(11) n
Te23 O63 . 1.825(4) y
Te23 O53 . 1.843(4) y
Te23 O43 . 1.858(3) y
Te23 Ca13 1_465 3.3853(10) n
Te23 Ca23 2_476 3.4267(10) n
Te23 Ca22 2_556 3.6823(10) n
Te31 O81 . 1.853(3) y
Te31 O91 1_565 1.859(3) y
Te31 O71 1_565 1.862(3) y
Te31 Ca11 1_565 3.3480(10) n
Te31 Ca12 . 3.3684(10) n
Te31 Ca11 2 3.3765(10) n
Te31 Ca31 1_565 3.8002(10) n
Te32 O82 1_545 1.859(3) y
Te32 O92 1_565 1.889(3) y
Te32 O72 . 1.896(3) y
Te32 Ca12 . 3.2230(10) n
Te32 Ca13 2_645 3.3063(10) n
Te32 Ca13 1_545 3.5525(10) n
Te32 Ca23 2_556 3.5944(10) n
Te32 Ca32 . 3.8237(9) n
Te33 O83 . 1.848(3) y
Te33 O73 . 1.851(3) y
Te33 O93 . 1.855(3) y
Te33 Ca31 . 3.5376(10) n
Te33 Ca12 2 3.5500(10) n
Te33 Ca13 1_465 3.7277(10) n
Te33 Ca11 . 3.7708(10) n
Ca11 O41 . 2.358(4) y
Ca11 O83 . 2.360(3) y
Ca11 O71 . 2.441(3) y
Ca11 O11 2 2.490(3) y
Ca11 O71 2_545 2.500(3) y
Ca11 O81 2 2.558(4) y
Ca11 O21 2_545 2.620(4) y
Ca11 O91 . 2.723(3) y
Ca11 Te31 1_545 3.3479(10) n
Ca11 Te31 2 3.3764(10) n
Ca11 Te11 2 3.4012(9) n
Ca12 O83 2 2.338(3) y
Ca12 O42 . 2.340(4) y
Ca12 O13 2_556 2.408(3) y
Ca12 O72 . 2.479(3) y
Ca12 O81 . 2.485(3) y
Ca12 O92 1_565 2.523(3) y
Ca12 O91 1_565 2.724(3) y
Ca12 O73 2 3.106(4) y
Ca12 Te33 2 3.5500(10) n
Ca12 Ca31 2 3.7238(13) n
Ca13 O72 2_645 2.425(3) y
Ca13 O43 1_645 2.444(4) y
Ca13 O73 1_645 2.446(3) y
Ca13 O82 . 2.464(3) y
Ca13 O12 2_635 2.495(4) y
Ca13 O82 2_655 2.534(3) y
Ca13 O53 1_645 2.622(4) y
Ca13 O22 2_645 3.013(5) y
Ca13 Te32 2_645 3.3063(10) n
Ca13 Te23 1_645 3.3854(10) n
Ca13 Te32 1_565 3.5525(10) n
Ca13 Ca33 . 3.5894(14) n
Ca21 O91 2_546 2.315(3) y
Ca21 O51 2_546 2.332(4) y
Ca21 O62 2_556 2.347(4) y
Ca21 O21 1_556 2.479(3) y
Ca21 O13 . 2.525(3) y
Ca21 O61 . 2.541(4) y
Ca21 O51 . 2.621(4) y
Ca21 Ca22 2_556 3.7186(13) n
Ca21 Ca31 1_556 3.7566(13) n
Ca21 Te11 1_546 3.8030(10) n
Ca22 O61 2_556 2.346(4) y
Ca22 O53 2_556 2.347(4) y
Ca22 O22 1_556 2.357(4) y
Ca22 O62 . 2.398(4) y
Ca22 O11 1_556 2.455(3) y
Ca22 O33 2_556 2.507(3) y
Ca22 O52 . 2.821(4) y
Ca22 Ca23 2_556 3.6776(13) n
Ca22 Te23 2_556 3.6824(10) n
Ca22 Ca21 2_556 3.7186(13) n
Ca22 Te13 2_556 3.7197(10) n
Ca23 O52 2_556 2.330(4) n
Ca23 O33 . 2.336(3) y
Ca23 O63 . 2.340(4) y
Ca23 O92 2_546 2.356(3) y
Ca23 O12 1_486 2.405(4) y
Ca23 O63 2_476 2.436(4) y
Ca23 O43 2_476 2.659(4) y
Ca23 Te23 2_476 3.4267(10) n
Ca23 Te32 2_556 3.5944(10) n
Ca23 Ca22 2_556 3.6777(13) n
Ca23 Ca33 1_466 3.7326(14) n
Ca23 Ca13 2_566 3.7363(13) n
Ca31 O93 2 2.313(3) y
Ca31 O71 . 2.319(3) y
Ca31 O21 . 2.391(3) y
Ca31 O93 . 2.444(3) y
Ca31 O13 1_554 2.514(3) y
Ca31 O23 2_556 2.599(3) y
Ca31 O83 . 2.844(4) y
Ca31 Te13 2_556 3.6368(10) n
Ca31 Ca12 2 3.7238(13) n
Ca31 Ca31 2 3.7286(18) n
Ca31 Te13 1_554 3.7462(10) n
Ca32 O32B 2_645 2.257(10) y
Ca32 O32A 2_645 2.257(6) y
Ca32 O72 . 2.300(3) y
Ca32 O81 . 2.326(3) y
Ca32 O22 . 2.435(4) y
Ca32 O31 1_565 2.451(3) y
Ca32 O32A . 2.606(7) y
Ca32 O11 . 2.610(3) y
Ca32 Te12 1_545 3.5713(10) n
Ca32 Ca11 2 3.8127(13) n
Ca33 O82 . 2.302(3) y
Ca33 O31 2_645 2.313(4) y
Ca33 O23 1_644 2.332(3) y
Ca33 O73 1_645 2.336(3) y
Ca33 O12 1_575 2.421(4) y
Ca33 O92 2_635 2.714(3) y
Ca33 O32B 1_565 2.806(12) y
Ca33 Ca23 1_644 3.7326(14) n
Ca33 Ca13 2_655 3.7604(13) n
Ca33 Ca12 2_645 4.0160(14) n
